data_4026646
loop_
_publ_author_name
'Wenxin Gu'
'Richard B. Silverman'

_publ_section_title
;
 Stereospecific Total Syntheses of Proteasome Inhibitors Omuralide and
 Lactacystin
;
_journal_name_full 'Journal of Organic Chemistry'
_journal_page_first 8287
_journal_page_last 8293
_journal_paper_doi 10.1021/jo201453x
_journal_volume 76
_journal_year 2011
_chemical_absolute_configuration syn
_chemical_formula_sum 'C20 H27 N O7'
_chemical_formula_weight 393.43
_chemical_name_systematic
; 
 ? 
;
_space_group_IT_number 4
_symmetry_cell_setting monoclinic
_symmetry_space_group_name_Hall 'P 2yb'
_symmetry_space_group_name_H-M 'P 1 21 1'
_atom_sites_solution_hydrogens geom
_atom_sites_solution_primary direct
_atom_sites_solution_secondary difmap
_audit_creation_method SHELXL-97
_cell_angle_alpha 90.00
_cell_angle_beta 110.073(2)
_cell_angle_gamma 90.00
_cell_formula_units_Z 2
_cell_length_a 8.7688(10)
_cell_length_b 9.7160(11)
_cell_length_c 12.4390(14)
_cell_measurement_reflns_used 4304
_cell_measurement_temperature 153(2)
_cell_measurement_theta_max 27.99
_cell_measurement_theta_min 2.47
_cell_volume 995.4(2)
_computing_cell_refinement 'Bruker SMART'
_computing_data_collection 'Bruker SMART'
_computing_data_reduction 'Bruker SAINT'
_computing_molecular_graphics 'Bruker SHELXTL'
_computing_publication_material 'Bruker SHELXTL'
_computing_structure_refinement 'SHELXL-97 (Sheldrick, 1997)'
_computing_structure_solution 'SHELXS-97 (Sheldrick, 1990)'
_diffrn_ambient_temperature 153(2)
_diffrn_measured_fraction_theta_full 0.927
_diffrn_measured_fraction_theta_max 0.927
_diffrn_measurement_device_type 'CCD area detector'
_diffrn_measurement_method 'Omega scans'
_diffrn_radiation_monochromator graphite
_diffrn_radiation_source 'fine-focus sealed tube'
_diffrn_radiation_type MoK\a
_diffrn_radiation_wavelength 0.71073
_diffrn_reflns_av_R_equivalents 0.0289
_diffrn_reflns_av_sigmaI/netI 0.0452
_diffrn_reflns_limit_h_max 11
_diffrn_reflns_limit_h_min -11
_diffrn_reflns_limit_k_max 13
_diffrn_reflns_limit_k_min -12
_diffrn_reflns_limit_l_max 16
_diffrn_reflns_limit_l_min -16
_diffrn_reflns_number 9288
_diffrn_reflns_theta_full 28.89
_diffrn_reflns_theta_max 28.89
_diffrn_reflns_theta_min 1.74
_exptl_absorpt_coefficient_mu 0.099
_exptl_absorpt_correction_T_max 0.9964
_exptl_absorpt_correction_T_min 0.9708
_exptl_absorpt_correction_type numerical
_exptl_absorpt_process_details 'face indexed'
_exptl_crystal_colour colorless
_exptl_crystal_density_diffrn 1.313
_exptl_crystal_description plate
_exptl_crystal_F_000 420
_exptl_crystal_size_max 0.500
_exptl_crystal_size_mid 0.116
_exptl_crystal_size_min 0.036
_refine_diff_density_max 0.257
_refine_diff_density_min -0.162
_refine_diff_density_rms 0.048
_refine_ls_abs_structure_details 'Flack H D (1983), Acta Cryst. A39, 876-881'
_refine_ls_abs_structure_Flack 1.1(9)
_refine_ls_extinction_method none
_refine_ls_goodness_of_fit_ref 1.074
_refine_ls_hydrogen_treatment mixed
_refine_ls_matrix_type full
_refine_ls_number_parameters 262
_refine_ls_number_reflns 4649
_refine_ls_number_restraints 1
_refine_ls_restrained_S_all 1.074
_refine_ls_R_factor_all 0.0587
_refine_ls_R_factor_gt 0.0442
_refine_ls_shift/su_max 0.000
_refine_ls_shift/su_mean 0.000
_refine_ls_structure_factor_coef Fsqd
_refine_ls_weighting_details 'calc w=1/[\s^2^(Fo^2^)+(0.0433P)^2^+0.1537P] where P=(Fo^2^+2Fc^2^)/3'
_refine_ls_weighting_scheme calc
_refine_ls_wR_factor_gt 0.0950
_refine_ls_wR_factor_ref 0.1024
_reflns_number_gt 3812
_reflns_number_total 4649
_reflns_threshold_expression >2sigma(I)
_cod_data_source_file jo201453x_si_002.cif
_cod_data_source_block s66v
_cod_database_code 4026646

loop_
_symmetry_equiv_pos_as_xyz
'x, y, z'
'-x, y+1/2, -z'

loop_
_atom_site_label
_atom_site_type_symbol
_atom_site_fract_x
_atom_site_fract_y
_atom_site_fract_z
_atom_site_U_iso_or_equiv
_atom_site_adp_type
_atom_site_occupancy
_atom_site_symmetry_multiplicity
_atom_site_calc_flag
_atom_site_refinement_flags
O1 O 0.68821(17) 1.13306(15) 0.14040(13) 0.0297(3) Uani 1 1 d .
H1 H 0.653(3) 1.179(3) 0.082(2) 0.035(7) Uiso 1 1 d .
O2 O 0.45966(18) 0.73990(15) 0.07068(12) 0.0340(3) Uani 1 1 d .
O3 O 0.78534(16) 1.17104(14) 0.38473(12) 0.0275(3) Uani 1 1 d .
O4 O 0.90551(17) 0.97574(14) 0.35966(12) 0.0298(3) Uani 1 1 d .
O5 O 0.33857(16) 0.99067(14) 0.26714(11) 0.0266(3) Uani 1 1 d .
O6 O 0.2421(2) 1.18325(17) 0.32200(16) 0.0483(4) Uani 1 1 d .
O7 O 1.0936(2) 0.42048(17) 0.12160(15) 0.0431(4) Uani 1 1 d .
N1 N 0.60690(19) 0.86051(16) 0.22826(12) 0.0231(3) Uani 1 1 d .
C1 C 0.6125(2) 0.99915(19) 0.27617(15) 0.0211(4) Uani 1 1 d .
C2 C 0.5504(2) 1.0893(2) 0.16513(16) 0.0229(4) Uani 1 1 d .
H2 H 0.4855 1.1696 0.1757 0.028 Uiso 1 1 calc R
C3 C 0.4457(2) 0.9913(2) 0.07268(16) 0.0252(4) Uani 1 1 d .
H3A H 0.3290 1.0048 0.0601 0.030 Uiso 1 1 calc R
H3B H 0.4644 1.0058 -0.0006 0.030 Uiso 1 1 calc R
C4 C 0.5002(2) 0.8500(2) 0.11951(15) 0.0251(4) Uani 1 1 d .
C5 C 0.7865(2) 1.0435(2) 0.34429(15) 0.0233(4) Uani 1 1 d .
C6 C 0.9439(2) 1.2229(2) 0.45513(19) 0.0358(5) Uani 1 1 d .
H6A H 1.0204 1.2125 0.4139 0.054 Uiso 1 1 calc R
H6B H 0.9832 1.1708 0.5269 0.054 Uiso 1 1 calc R
H6C H 0.9349 1.3205 0.4721 0.054 Uiso 1 1 calc R
C7 C 0.5001(2) 1.0180(2) 0.34820(15) 0.0242(4) Uani 1 1 d .
H7 H 0.5048 1.1168 0.3717 0.029 Uiso 1 1 calc R
C8 C 0.2230(3) 1.0873(2) 0.25756(19) 0.0317(5) Uani 1 1 d .
C9 C 0.5316(3) 0.9287(2) 0.45585(17) 0.0313(5) Uani 1 1 d .
H9 H 0.5450 0.8309 0.4356 0.038 Uiso 1 1 calc R
C10 C 0.0735(3) 1.0620(2) 0.1576(2) 0.0381(5) Uani 1 1 d .
H10A H 0.0674 1.1288 0.0972 0.057 Uiso 1 1 calc R
H10B H -0.0219 1.0721 0.1810 0.057 Uiso 1 1 calc R
H10C H 0.0765 0.9686 0.1288 0.057 Uiso 1 1 calc R
C11 C 0.6862(3) 0.9737(3) 0.55149(19) 0.0437(6) Uani 1 1 d .
H11A H 0.6814 1.0728 0.5647 0.066 Uiso 1 1 calc R
H11B H 0.7808 0.9536 0.5292 0.066 Uiso 1 1 calc R
H11C H 0.6957 0.9236 0.6219 0.066 Uiso 1 1 calc R
C12 C 0.3883(3) 0.9366(3) 0.4991(2) 0.0462(6) Uani 1 1 d .
H12A H 0.3695 1.0328 0.5148 0.069 Uiso 1 1 calc R
H12B H 0.4127 0.8825 0.5694 0.069 Uiso 1 1 calc R
H12C H 0.2908 0.8997 0.4407 0.069 Uiso 1 1 calc R
C13 C 0.6772(2) 0.7348(2) 0.29112(17) 0.0263(4) Uani 1 1 d .
H13A H 0.5879 0.6736 0.2930 0.032 Uiso 1 1 calc R
H13B H 0.7412 0.7597 0.3711 0.032 Uiso 1 1 calc R
C14 C 0.7860(2) 0.6561(2) 0.24011(16) 0.0255(4) Uani 1 1 d .
C15 C 0.8948(3) 0.7205(2) 0.1988(2) 0.0381(5) Uani 1 1 d .
H15 H 0.8974 0.8182 0.1973 0.046 Uiso 1 1 calc R
C16 C 1.0004(3) 0.6469(2) 0.1594(2) 0.0380(5) Uani 1 1 d .
H16 H 1.0745 0.6939 0.1317 0.046 Uiso 1 1 calc R
C17 C 0.9974(2) 0.5038(2) 0.16073(17) 0.0301(4) Uani 1 1 d .
C18 C 0.8880(3) 0.4380(2) 0.20061(18) 0.0303(5) Uani 1 1 d .
H18 H 0.8843 0.3403 0.2009 0.036 Uiso 1 1 calc R
C19 C 0.7838(2) 0.5122(2) 0.24008(17) 0.0271(4) Uani 1 1 d .
H19 H 0.7097 0.4650 0.2676 0.032 Uiso 1 1 calc R
C20 C 1.2338(3) 0.4799(3) 0.1078(2) 0.0485(6) Uani 1 1 d .
H20A H 1.2990 0.5253 0.1792 0.073 Uiso 1 1 calc R
H20B H 1.2007 0.5478 0.0458 0.073 Uiso 1 1 calc R
H20C H 1.2985 0.4077 0.0890 0.073 Uiso 1 1 calc R

loop_
_atom_site_aniso_label
_atom_site_aniso_U_11
_atom_site_aniso_U_22
_atom_site_aniso_U_33
_atom_site_aniso_U_23
_atom_site_aniso_U_13
_atom_site_aniso_U_12
O1 0.0265(7) 0.0362(8) 0.0233(7) 0.0096(6) 0.0046(6) -0.0025(6)
O2 0.0431(8) 0.0271(8) 0.0267(8) -0.0090(6) 0.0054(6) -0.0051(7)
O3 0.0279(7) 0.0254(7) 0.0254(7) -0.0054(6) 0.0042(6) -0.0018(6)
O4 0.0274(7) 0.0291(8) 0.0286(7) -0.0015(6) 0.0042(6) 0.0030(6)
O5 0.0261(7) 0.0267(7) 0.0273(7) -0.0041(6) 0.0097(6) -0.0015(6)
O6 0.0462(10) 0.0365(9) 0.0586(11) -0.0144(8) 0.0132(9) 0.0080(8)
O7 0.0477(10) 0.0361(9) 0.0575(11) 0.0040(8) 0.0334(9) 0.0091(8)
N1 0.0279(8) 0.0197(8) 0.0200(7) -0.0030(7) 0.0059(6) -0.0008(7)
C1 0.0256(9) 0.0189(9) 0.0174(8) -0.0009(7) 0.0057(7) -0.0009(8)
C2 0.0238(9) 0.0230(10) 0.0212(9) 0.0050(8) 0.0067(7) 0.0020(8)
C3 0.0257(10) 0.0288(10) 0.0189(9) 0.0009(8) 0.0047(7) -0.0011(9)
C4 0.0271(10) 0.0284(10) 0.0197(9) -0.0030(8) 0.0080(8) -0.0023(8)
C5 0.0263(10) 0.0239(10) 0.0165(8) 0.0024(7) 0.0030(7) -0.0005(8)
C6 0.0302(11) 0.0360(13) 0.0336(11) -0.0109(10) 0.0012(9) -0.0092(10)
C7 0.0268(10) 0.0214(10) 0.0236(9) -0.0029(8) 0.0077(8) -0.0020(8)
C8 0.0304(11) 0.0295(11) 0.0378(11) 0.0008(10) 0.0152(9) 0.0014(9)
C9 0.0465(13) 0.0235(10) 0.0265(10) 0.0008(8) 0.0157(9) 0.0025(9)
C10 0.0315(11) 0.0378(13) 0.0442(13) 0.0019(10) 0.0120(10) -0.0008(10)
C11 0.0575(15) 0.0454(14) 0.0241(11) 0.0091(10) 0.0086(10) 0.0015(12)
C12 0.0607(16) 0.0493(14) 0.0384(13) 0.0062(11) 0.0295(12) 0.0019(12)
C13 0.0355(11) 0.0201(9) 0.0235(10) 0.0018(8) 0.0103(8) 0.0011(8)
C14 0.0334(11) 0.0200(10) 0.0212(9) 0.0015(8) 0.0070(8) 0.0027(8)
C15 0.0576(15) 0.0214(11) 0.0439(13) -0.0028(9) 0.0287(12) -0.0041(10)
C16 0.0484(14) 0.0295(12) 0.0452(13) -0.0006(10) 0.0280(11) -0.0052(10)
C17 0.0324(11) 0.0276(11) 0.0292(10) -0.0001(9) 0.0093(9) 0.0040(9)
C18 0.0363(11) 0.0191(10) 0.0353(11) 0.0013(8) 0.0122(9) 0.0022(8)
C19 0.0284(10) 0.0254(11) 0.0266(9) 0.0031(8) 0.0084(8) -0.0009(9)
C20 0.0410(14) 0.0590(16) 0.0518(15) 0.0062(13) 0.0241(12) 0.0099(13)

loop_
_atom_type_symbol
_atom_type_description
_atom_type_scat_dispersion_real
_atom_type_scat_dispersion_imag
_atom_type_scat_source
C C 0.0033 0.0016 'International Tables Vol C Tables 4.2.6.8 and 6.1.1.4'
H H 0.0000 0.0000 'International Tables Vol C Tables 4.2.6.8 and 6.1.1.4'
N N 0.0061 0.0033 'International Tables Vol C Tables 4.2.6.8 and 6.1.1.4'
O O 0.0106 0.0060 'International Tables Vol C Tables 4.2.6.8 and 6.1.1.4'

loop_
_geom_angle_atom_site_label_1
_geom_angle_atom_site_label_2
_geom_angle_atom_site_label_3
_geom_angle
C2 O1 H1 105.4(16)
C5 O3 C6 114.70(16)
C8 O5 C7 117.10(15)
C17 O7 C20 117.74(19)
C4 N1 C1 112.89(15)
C4 N1 C13 119.20(16)
C1 N1 C13 126.77(14)
N1 C1 C5 111.83(15)
N1 C1 C7 113.74(15)
C5 C1 C7 110.89(14)
N1 C1 C2 101.68(14)
C5 C1 C2 108.03(15)
C7 C1 C2 110.17(15)
O1 C2 C3 111.14(16)
O1 C2 C1 107.20(15)
C3 C2 C1 104.55(15)
O1 C2 H2 111.2
C3 C2 H2 111.2
C1 C2 H2 111.2
C4 C3 C2 104.36(15)
C4 C3 H3A 110.9
C2 C3 H3A 110.9
C4 C3 H3B 110.9
C2 C3 H3B 110.9
H3A C3 H3B 108.9
O2 C4 N1 122.97(18)
O2 C4 C3 127.40(17)
N1 C4 C3 109.63(16)
O4 C5 O3 124.75(18)
O4 C5 C1 125.73(17)
O3 C5 C1 109.52(16)
O3 C6 H6A 109.5
O3 C6 H6B 109.5
H6A C6 H6B 109.5
O3 C6 H6C 109.5
H6A C6 H6C 109.5
H6B C6 H6C 109.5
O5 C7 C9 109.98(15)
O5 C7 C1 103.80(14)
C9 C7 C1 118.40(16)
O5 C7 H7 108.1
C9 C7 H7 108.1
C1 C7 H7 108.1
O6 C8 O5 123.3(2)
O6 C8 C10 124.5(2)
O5 C8 C10 112.17(18)
C12 C9 C11 109.18(19)
C12 C9 C7 110.73(19)
C11 C9 C7 111.21(18)
C12 C9 H9 108.6
C11 C9 H9 108.6
C7 C9 H9 108.6
C8 C10 H10A 109.5
C8 C10 H10B 109.5
H10A C10 H10B 109.5
C8 C10 H10C 109.5
H10A C10 H10C 109.5
H10B C10 H10C 109.5
C9 C11 H11A 109.5
C9 C11 H11B 109.5
H11A C11 H11B 109.5
C9 C11 H11C 109.5
H11A C11 H11C 109.5
H11B C11 H11C 109.5
C9 C12 H12A 109.5
C9 C12 H12B 109.5
H12A C12 H12B 109.5
C9 C12 H12C 109.5
H12A C12 H12C 109.5
H12B C12 H12C 109.5
N1 C13 C14 113.92(16)
N1 C13 H13A 108.8
C14 C13 H13A 108.8
N1 C13 H13B 108.8
C14 C13 H13B 108.8
H13A C13 H13B 107.7
C15 C14 C19 117.7(2)
C15 C14 C13 122.71(18)
C19 C14 C13 119.52(18)
C14 C15 C16 122.0(2)
C14 C15 H15 119.0
C16 C15 H15 119.0
C15 C16 C17 119.6(2)
C15 C16 H16 120.2
C17 C16 H16 120.2
O7 C17 C18 116.24(19)
O7 C17 C16 124.6(2)
C18 C17 C16 119.1(2)
C17 C18 C19 120.9(2)
C17 C18 H18 119.6
C19 C18 H18 119.6
C18 C19 C14 120.8(2)
C18 C19 H19 119.6
C14 C19 H19 119.6
O7 C20 H20A 109.5
O7 C20 H20B 109.5
H20A C20 H20B 109.5
O7 C20 H20C 109.5
H20A C20 H20C 109.5
H20B C20 H20C 109.5

loop_
_geom_bond_atom_site_label_1
_geom_bond_atom_site_label_2
_geom_bond_distance
O1 C2 1.411(2)
O1 H1 0.82(3)
O2 C4 1.221(2)
O3 C5 1.338(2)
O3 C6 1.455(2)
O4 C5 1.193(2)
O5 C8 1.357(2)
O5 C7 1.454(2)
O6 C8 1.203(3)
O7 C17 1.373(3)
O7 C20 1.421(3)
N1 C4 1.359(2)
N1 C1 1.467(2)
N1 C13 1.467(3)
C1 C5 1.531(3)
C1 C7 1.554(3)
C1 C2 1.567(2)
C2 C3 1.532(3)
C2 H2 1.0000
C3 C4 1.503(3)
C3 H3A 0.9900
C3 H3B 0.9900
C6 H6A 0.9800
C6 H6B 0.9800
C6 H6C 0.9800
C7 C9 1.539(3)
C7 H7 1.0000
C8 C10 1.485(3)
C9 C12 1.529(3)
C9 C11 1.529(3)
C9 H9 1.0000
C10 H10A 0.9800
C10 H10B 0.9800
C10 H10C 0.9800
C11 H11A 0.9800
C11 H11B 0.9800
C11 H11C 0.9800
C12 H12A 0.9800
C12 H12B 0.9800
C12 H12C 0.9800
C13 C14 1.521(3)
C13 H13A 0.9900
C13 H13B 0.9900
C14 C15 1.379(3)
C14 C19 1.398(3)
C15 C16 1.386(3)
C15 H15 0.9500
C16 C17 1.391(3)
C16 H16 0.9500
C17 C18 1.379(3)
C18 C19 1.380(3)
C18 H18 0.9500
C19 H19 0.9500
C20 H20A 0.9800
C20 H20B 0.9800
C20 H20C 0.9800

loop_
_geom_torsion_atom_site_label_1
_geom_torsion_atom_site_label_2
_geom_torsion_atom_site_label_3
_geom_torsion_atom_site_label_4
_geom_torsion
C4 N1 C1 C5 -138.68(16)
C13 N1 C1 C5 53.8(2)
C4 N1 C1 C7 94.75(18)
C13 N1 C1 C7 -72.8(2)
C4 N1 C1 C2 -23.64(19)
C13 N1 C1 C2 168.79(17)
N1 C1 C2 O1 -92.45(17)
C5 C1 C2 O1 25.4(2)
C7 C1 C2 O1 146.62(15)
N1 C1 C2 C3 25.61(18)
C5 C1 C2 C3 143.42(15)
C7 C1 C2 C3 -95.32(17)
O1 C2 C3 C4 95.58(18)
C1 C2 C3 C4 -19.75(19)
C1 N1 C4 O2 -168.82(18)
C13 N1 C4 O2 -0.2(3)
C1 N1 C4 C3 11.7(2)
C13 N1 C4 C3 -179.66(16)
C2 C3 C4 O2 -173.3(2)
C2 C3 C4 N1 6.1(2)
C6 O3 C5 O4 -2.2(3)
C6 O3 C5 C1 177.69(16)
N1 C1 C5 O4 -1.0(3)
C7 C1 C5 O4 127.1(2)
C2 C1 C5 O4 -112.1(2)
N1 C1 C5 O3 179.14(14)
C7 C1 C5 O3 -52.8(2)
C2 C1 C5 O3 68.06(18)
C8 O5 C7 C9 104.99(19)
C8 O5 C7 C1 -127.39(17)
N1 C1 C7 O5 -60.74(18)
C5 C1 C7 O5 172.20(14)
C2 C1 C7 O5 52.66(19)
N1 C1 C7 C9 61.5(2)
C5 C1 C7 C9 -65.6(2)
C2 C1 C7 C9 174.86(17)
C7 O5 C8 O6 -9.9(3)
C7 O5 C8 C10 168.87(16)
O5 C7 C9 C12 -47.8(2)
C1 C7 C9 C12 -166.82(18)
O5 C7 C9 C11 -169.37(17)
C1 C7 C9 C11 71.6(2)
C4 N1 C13 C14 65.2(2)
C1 N1 C13 C14 -127.93(19)
N1 C13 C14 C15 41.3(3)
N1 C13 C14 C19 -142.29(19)
C19 C14 C15 C16 -0.7(3)
C13 C14 C15 C16 175.7(2)
C14 C15 C16 C17 0.3(4)
C20 O7 C17 C18 -164.1(2)
C20 O7 C17 C16 17.8(3)
C15 C16 C17 O7 178.5(2)
C15 C16 C17 C18 0.5(3)
O7 C17 C18 C19 -178.93(19)
C16 C17 C18 C19 -0.7(3)
C17 C18 C19 C14 0.3(3)
C15 C14 C19 C18 0.4(3)
C13 C14 C19 C18 -176.14(17)
